data_4062914
_journal_name_full Organometallics
_journal_paper_doi 10.1021/om0497588
_journal_year 2004
_chemical_formula_sum 'C88 H124 O8 P4 Pd4'
_chemical_formula_weight 1859.35
_space_group_IT_number 2
_symmetry_cell_setting triclinic
_symmetry_space_group_name_Hall '-P 1'
_symmetry_space_group_name_H-M 'P -1'
_cell_angle_alpha 111.130(2)
_cell_angle_beta 89.660(2)
_cell_angle_gamma 97.270(3)
_cell_formula_units_Z 2
_cell_length_a 13.0220(10)
_cell_length_b 18.4660(10)
_cell_length_c 18.6050(10)
_cell_measurement_temperature 120(2)
_cell_volume 4135.7(4)
_diffrn_ambient_temperature 120(2)
_exptl_crystal_density_diffrn 1.493
_cod_depositor_comments
;
The following automatic conversions were performed:
'_symmetry_cell_setting' value 'Triclinic' changed to 'triclinic'
according to '/home/saulius/struct/CIF-dictionaries/cif_core.dic'
dictionary named 'cif_core.dic' version 2.4.1 from 2010-06-29.

Automatic conversion script
Id: cif_fix_enum 1527 2010-12-29 10:47:43Z saulius 
;
_cod_database_code 4062914

loop_
_symmetry_equiv_pos_as_xyz
'x, y, z'
'-x, -y, -z'

loop_
_atom_site_label
_atom_site_type_symbol
_atom_site_fract_x
_atom_site_fract_y
_atom_site_fract_z
_atom_site_U_iso_or_equiv
_atom_site_adp_type
_atom_site_occupancy
_atom_site_symmetry_multiplicity
_atom_site_calc_flag
_atom_site_refinement_flags
_atom_site_disorder_assembly
_atom_site_disorder_group
Pd1 Pd 0.553184(18) 0.730326(14) 0.278989(14) 0.01832(6) Uani 1 1 d . . .
Pd2 Pd 0.349445(18) 0.784972(14) 0.235688(14) 0.01921(6) Uani 1 1 d . . .
P1 P 0.32501(6) 0.82973(5) 0.14144(5) 0.02000(18) Uani 1 1 d . . .
P2 P 0.60812(6) 0.73577(5) 0.39454(5) 0.02033(18) Uani 1 1 d . . .
O1 O 0.40177(16) 0.74469(13) 0.31917(13) 0.0226(5) Uani 1 1 d . . .
C1 C 0.3616(2) 0.68014(18) 0.33191(18) 0.0189(7) Uani 1 1 d . . .
C2 C 0.4025(2) 0.66893(18) 0.39561(19) 0.0200(7) Uani 1 1 d . . .
C3 C 0.3627(2) 0.60287(19) 0.41163(19) 0.0219(7) Uani 1 1 d . . .
C4 C 0.2877(3) 0.54813(19) 0.3639(2) 0.0252(7) Uani 1 1 d . . .
H4 H 0.2614 0.5043 0.3750 0.030 Uiso 1 1 calc R . .
C5 C 0.2514(3) 0.5586(2) 0.2989(2) 0.0268(8) Uani 1 1 d . . .
H5 H 0.2016 0.5209 0.2659 0.032 Uiso 1 1 calc R . .
C6 C 0.2879(2) 0.62378(19) 0.28237(19) 0.0226(7) Uani 1 1 d . . .
H6 H 0.2634 0.6300 0.2384 0.027 Uiso 1 1 calc R . .
O2 O 0.40565(17) 0.59743(13) 0.47617(14) 0.0261(5) Uani 1 1 d . . .
C7 C 0.3630(3) 0.5342(2) 0.4980(2) 0.0376(10) Uani 1 1 d . . .
H7A H 0.2923 0.5396 0.5112 0.056 Uiso 1 1 calc R . .
H7B H 0.4022 0.5346 0.5417 0.056 Uiso 1 1 calc R . .
H7C H 0.3657 0.4857 0.4557 0.056 Uiso 1 1 calc R . .
C8 C 0.4872(2) 0.72815(18) 0.44417(18) 0.0213(7) Uani 1 1 d . . .
H8A H 0.5020 0.7150 0.4887 0.026 Uiso 1 1 calc R . .
H8B H 0.4629 0.7790 0.4629 0.026 Uiso 1 1 calc R . .
O3 O 0.48137(16) 0.73687(12) 0.18134(13) 0.0208(5) Uani 1 1 d . . .
C11 C 0.4470(2) 0.67800(19) 0.11737(19) 0.0209(7) Uani 1 1 d . . .
C12 C 0.4440(3) 0.6004(2) 0.1096(2) 0.0254(7) Uani 1 1 d . . .
H12 H 0.4666 0.5874 0.1501 0.030 Uiso 1 1 calc R . .
C13 C 0.4074(3) 0.5434(2) 0.0416(2) 0.0288(8) Uani 1 1 d . . .
H13 H 0.4056 0.4912 0.0365 0.035 Uiso 1 1 calc R . .
C14 C 0.3728(3) 0.5602(2) -0.0198(2) 0.0288(8) Uani 1 1 d . . .
H14 H 0.3492 0.5202 -0.0659 0.035 Uiso 1 1 calc R . .
C15 C 0.3740(2) 0.6372(2) -0.01165(19) 0.0232(7) Uani 1 1 d . . .
C16 C 0.4107(2) 0.69703(18) 0.05653(19) 0.0204(7) Uani 1 1 d . . .
O4 O 0.33967(18) 0.66091(14) -0.06800(13) 0.0286(5) Uani 1 1 d . . .
C17 C 0.2960(4) 0.6023(3) -0.1364(3) 0.0556(14) Uani 1 1 d . . .
H17A H 0.3472 0.5696 -0.1612 0.083 Uiso 1 1 calc R . .
H17B H 0.2725 0.6262 -0.1702 0.083 Uiso 1 1 calc R . .
H17C H 0.2385 0.5712 -0.1245 0.083 Uiso 1 1 calc R . .
C18 C 0.4121(2) 0.78074(19) 0.06811(19) 0.0219(7) Uani 1 1 d . . .
H18A H 0.3927 0.7849 0.0196 0.026 Uiso 1 1 calc R . .
H18B H 0.4821 0.8074 0.0829 0.026 Uiso 1 1 calc R . .
C21 C 0.6863(2) 0.71551(19) 0.23046(18) 0.0216(7) Uani 1 1 d . . .
C22 C 0.7615(3) 0.7793(2) 0.23591(19) 0.0249(7) Uani 1 1 d . . .
H22 H 0.7491 0.8298 0.2653 0.030 Uiso 1 1 calc R . .
C23 C 0.8514(3) 0.7685(2) 0.1993(2) 0.0307(8) Uani 1 1 d . . .
H23 H 0.8997 0.8117 0.2038 0.037 Uiso 1 1 calc R . .
C24 C 0.8724(3) 0.6960(2) 0.1563(2) 0.0328(9) Uani 1 1 d . . .
H24 H 0.9353 0.6889 0.1325 0.039 Uiso 1 1 calc R . .
C25 C 0.7990(3) 0.6327(2) 0.1482(2) 0.0330(8) Uani 1 1 d . . .
H25 H 0.8116 0.5827 0.1175 0.040 Uiso 1 1 calc R . .
C26 C 0.7077(3) 0.6427(2) 0.1848(2) 0.0276(8) Uani 1 1 d . . .
H26 H 0.6591 0.5992 0.1787 0.033 Uiso 1 1 calc R . .
C31 C 0.2328(3) 0.82610(19) 0.2963(2) 0.0238(7) Uani 1 1 d . . .
C32 C 0.2482(3) 0.8975(2) 0.3550(2) 0.0329(8) Uani 1 1 d . . .
H32 H 0.3123 0.9283 0.3621 0.040 Uiso 1 1 calc R . .
C33 C 0.1702(3) 0.9244(2) 0.4038(2) 0.0397(9) Uani 1 1 d . . .
H33 H 0.1818 0.9734 0.4431 0.048 Uiso 1 1 calc R . .
C34 C 0.0754(3) 0.8796(2) 0.3949(2) 0.0374(9) Uani 1 1 d . . .
H34 H 0.0227 0.8983 0.4276 0.045 Uiso 1 1 calc R . .
C35 C 0.0588(3) 0.8077(2) 0.3380(2) 0.0343(9) Uani 1 1 d . . .
H35 H -0.0049 0.7767 0.3322 0.041 Uiso 1 1 calc R . .
C36 C 0.1363(3) 0.7810(2) 0.2890(2) 0.0300(8) Uani 1 1 d . . .
H36 H 0.1242 0.7318 0.2501 0.036 Uiso 1 1 calc R . .
C41 C 0.6770(3) 0.6562(2) 0.4015(2) 0.0291(8) Uani 1 1 d . . .
C42 C 0.6731(3) 0.8349(2) 0.4553(2) 0.0297(8) Uani 1 1 d . . .
C43 C 0.7842(3) 0.6582(2) 0.3676(2) 0.0341(9) Uani 1 1 d . . .
H43A H 0.8120 0.6109 0.3622 0.051 Uiso 1 1 calc R . .
H43B H 0.8294 0.7024 0.4013 0.051 Uiso 1 1 calc R . .
H43C H 0.7783 0.6625 0.3179 0.051 Uiso 1 1 calc R . .
C44 C 0.6115(3) 0.5803(2) 0.3527(2) 0.0387(9) Uani 1 1 d . . .
H44A H 0.6476 0.5369 0.3485 0.058 Uiso 1 1 calc R . .
H44B H 0.5987 0.5810 0.3022 0.058 Uiso 1 1 calc R . .
H44C H 0.5467 0.5751 0.3764 0.058 Uiso 1 1 calc R . .
C45 C 0.6894(3) 0.6583(3) 0.4833(2) 0.0411(10) Uani 1 1 d . . .
H45A H 0.6225 0.6564 0.5051 0.062 Uiso 1 1 calc R . .
H45B H 0.7321 0.7057 0.5139 0.062 Uiso 1 1 calc R . .
H45C H 0.7213 0.6140 0.4827 0.062 Uiso 1 1 calc R . .
C46 C 0.6234(3) 0.8918(2) 0.4289(2) 0.0401(10) Uani 1 1 d . . .
H46A H 0.6492 0.9446 0.4613 0.060 Uiso 1 1 calc R . .
H46B H 0.5496 0.8831 0.4323 0.060 Uiso 1 1 calc R . .
H46C H 0.6400 0.8837 0.3765 0.060 Uiso 1 1 calc R . .
C47 C 0.6569(3) 0.8544(2) 0.5413(2) 0.0407(10) Uani 1 1 d . . .
H47A H 0.6827 0.8159 0.5572 0.061 Uiso 1 1 calc R . .
H47B H 0.5843 0.8544 0.5507 0.061 Uiso 1 1 calc R . .
H47C H 0.6936 0.9052 0.5700 0.061 Uiso 1 1 calc R . .
C48 C 0.7891(3) 0.8450(2) 0.4439(2) 0.0384(9) Uani 1 1 d . . .
H48A H 0.8159 0.8997 0.4644 0.058 Uiso 1 1 calc R . .
H48B H 0.8017 0.8238 0.3898 0.058 Uiso 1 1 calc R . .
H48C H 0.8230 0.8178 0.4702 0.058 Uiso 1 1 calc R . .
C51 C 0.1949(2) 0.8068(2) 0.0902(2) 0.0253(7) Uani 1 1 d . . .
C52 C 0.3820(3) 0.93414(19) 0.1694(2) 0.0296(8) Uani 1 1 d . . .
C53 C 0.1159(3) 0.8522(2) 0.1394(2) 0.0326(8) Uani 1 1 d . . .
H53A H 0.0477 0.8287 0.1176 0.049 Uiso 1 1 calc R . .
H53B H 0.1274 0.9053 0.1414 0.049 Uiso 1 1 calc R . .
H53C H 0.1221 0.8517 0.1906 0.049 Uiso 1 1 calc R . .
C54 C 0.1981(3) 0.8209(3) 0.0142(2) 0.0361(9) Uani 1 1 d . . .
H54A H 0.1319 0.8016 -0.0129 0.054 Uiso 1 1 calc R . .
H54B H 0.2505 0.7940 -0.0168 0.054 Uiso 1 1 calc R . .
H54C H 0.2137 0.8760 0.0246 0.054 Uiso 1 1 calc R . .
C55 C 0.1609(3) 0.7200(2) 0.0735(2) 0.0315(8) Uani 1 1 d . . .
H55A H 0.1578 0.7108 0.1211 0.047 Uiso 1 1 calc R . .
H55B H 0.2097 0.6898 0.0412 0.047 Uiso 1 1 calc R . .
H55C H 0.0936 0.7048 0.0477 0.047 Uiso 1 1 calc R . .
C58 C 0.4144(3) 0.9574(2) 0.1010(2) 0.0462(11) Uani 1 1 d . . .
H58A H 0.3552 0.9484 0.0669 0.069 Uiso 1 1 calc R . .
H58B H 0.4662 0.9265 0.0738 0.069 Uiso 1 1 calc R . .
H58C H 0.4422 1.0118 0.1191 0.069 Uiso 1 1 calc R . .
C56 C 0.3082(3) 0.9878(2) 0.2156(3) 0.0471(11) Uani 1 1 d . . .
H56A H 0.2762 0.9672 0.2521 0.071 Uiso 1 1 calc R . .
H56B H 0.2558 0.9917 0.1816 0.071 Uiso 1 1 calc R . .
H56C H 0.3455 1.0388 0.2427 0.071 Uiso 1 1 calc R . .
C57 C 0.4786(3) 0.9449(2) 0.2202(2) 0.0413(10) Uani 1 1 d . . .
H57A H 0.5138 0.9971 0.2331 0.062 Uiso 1 1 calc R . .
H57B H 0.5239 0.9079 0.1928 0.062 Uiso 1 1 calc R . .
H57C H 0.4588 0.9363 0.2666 0.062 Uiso 1 1 calc R . .
Pd3 Pd 0.073212(18) 0.793311(14) -0.251110(14) 0.01928(6) Uani 1 1 d . . .
Pd4 Pd -0.150959(18) 0.741607(14) -0.208094(14) 0.01918(6) Uani 1 1 d . . .
P3 P 0.11740(6) 0.84479(5) -0.34061(5) 0.01986(17) Uani 1 1 d . . .
P4 P -0.19791(6) 0.74693(5) -0.09195(5) 0.01979(17) Uani 1 1 d . . .
O5 O 0.00610(16) 0.74630(12) -0.17066(13) 0.0214(5) Uani 1 1 d . . .
C61 C 0.0102(2) 0.67420(19) -0.17188(19) 0.0213(7) Uani 1 1 d . . .
C62 C 0.0569(2) 0.6203(2) -0.2288(2) 0.0253(7) Uani 1 1 d . . .
H62 H 0.0886 0.6334 -0.2681 0.030 Uiso 1 1 calc R . .
C63 C 0.0566(3) 0.5469(2) -0.2272(2) 0.0296(8) Uani 1 1 d . . .
H63 H 0.0889 0.5105 -0.2658 0.035 Uiso 1 1 calc R . .
C64 C 0.0096(3) 0.5248(2) -0.1700(2) 0.0295(8) Uani 1 1 d . . .
H64 H 0.0104 0.4745 -0.1700 0.035 Uiso 1 1 calc R . .
C65 C -0.0378(2) 0.5781(2) -0.1135(2) 0.0249(7) Uani 1 1 d . . .
C66 C -0.0396(2) 0.65320(19) -0.11328(19) 0.0220(7) Uani 1 1 d . . .
O6 O -0.08642(19) 0.56204(13) -0.05470(14) 0.0294(6) Uani 1 1 d . . .
C67 C -0.1118(3) 0.4822(2) -0.0637(2) 0.0385(9) Uani 1 1 d . . .
H67A H -0.1521 0.4548 -0.1109 0.058 Uiso 1 1 calc R . .
H67B H -0.1512 0.4786 -0.0211 0.058 Uiso 1 1 calc R . .
H67C H -0.0494 0.4593 -0.0652 0.058 Uiso 1 1 calc R . .
C68 C -0.0907(2) 0.71247(19) -0.05406(19) 0.0216(7) Uani 1 1 d . . .
H68A H -0.0393 0.7571 -0.0276 0.026 Uiso 1 1 calc R . .
H68B H -0.1175 0.6907 -0.0164 0.026 Uiso 1 1 calc R . .
O7 O -0.07889(16) 0.75417(13) -0.30338(13) 0.0216(5) Uani 1 1 d . . .
C72 C -0.1059(2) 0.6203(2) -0.3852(2) 0.0250(7) Uani 1 1 d . . .
H72 H -0.1347 0.6049 -0.3463 0.030 Uiso 1 1 calc R . .
C71 C -0.0743(2) 0.69845(19) -0.37161(19) 0.0213(7) Uani 1 1 d . . .
C73 C -0.0944(3) 0.5663(2) -0.4561(2) 0.0272(8) Uani 1 1 d . . .
H73 H -0.1150 0.5136 -0.4652 0.033 Uiso 1 1 calc R . .
C74 C -0.0529(3) 0.5880(2) -0.5149(2) 0.0275(8) Uani 1 1 d . . .
H74 H -0.0461 0.5504 -0.5633 0.033 Uiso 1 1 calc R . .
C75 C -0.0314(2) 0.72141(19) -0.42989(19) 0.0226(7) Uani 1 1 d . . .
C76 C -0.0216(2) 0.6663(2) -0.5009(2) 0.0258(7) Uani 1 1 d . . .
O8 O 0.02295(18) 0.69443(14) -0.55342(13) 0.0290(5) Uani 1 1 d . . .
C77 C 0.0597(4) 0.6409(3) -0.6191(3) 0.0485(11) Uani 1 1 d . . .
H77A H 0.0972 0.6064 -0.6045 0.073 Uiso 1 1 calc R . .
H77B H 0.1049 0.6685 -0.6444 0.073 Uiso 1 1 calc R . .
H77C H 0.0024 0.6108 -0.6536 0.073 Uiso 1 1 calc R . .
C78 C 0.0066(2) 0.80595(19) -0.41124(19) 0.0228(7) Uani 1 1 d . . .
H78A H -0.0500 0.8360 -0.3912 0.027 Uiso 1 1 calc R . .
H78B H 0.0267 0.8137 -0.4585 0.027 Uiso 1 1 calc R . .
C81 C 0.2108(2) 0.8232(2) -0.19693(19) 0.0231(7) Uani 1 1 d . . .
C82 C 0.2766(3) 0.7675(2) -0.2085(2) 0.0266(8) Uani 1 1 d . . .
H82 H 0.2571 0.7171 -0.2438 0.032 Uiso 1 1 calc R . .
C83 C 0.3707(3) 0.7852(2) -0.1686(2) 0.0284(8) Uani 1 1 d . . .
H83 H 0.4132 0.7463 -0.1770 0.034 Uiso 1 1 calc R . .
C84 C 0.4026(3) 0.8580(2) -0.1173(2) 0.0295(8) Uani 1 1 d . . .
H84 H 0.4673 0.8700 -0.0919 0.035 Uiso 1 1 calc R . .
C85 C 0.3375(3) 0.9135(2) -0.1038(2) 0.0316(8) Uani 1 1 d . . .
H85 H 0.3575 0.9637 -0.0680 0.038 Uiso 1 1 calc R . .
C86 C 0.2423(3) 0.8960(2) -0.14256(19) 0.0255(7) Uani 1 1 d . . .
H86 H 0.1985 0.9344 -0.1316 0.031 Uiso 1 1 calc R . .
C91 C -0.2891(2) 0.7318(2) -0.25573(19) 0.0229(7) Uani 1 1 d . . .
C92 C -0.3460(3) 0.6595(2) -0.2935(2) 0.0293(8) Uani 1 1 d . . .
H92 H -0.3207 0.6147 -0.2930 0.035 Uiso 1 1 calc R . .
C93 C -0.4384(3) 0.6519(2) -0.3318(2) 0.0340(9) Uani 1 1 d . . .
H93 H -0.4753 0.6024 -0.3561 0.041 Uiso 1 1 calc R . .
C94 C -0.4771(3) 0.7159(2) -0.3347(2) 0.0353(9) Uani 1 1 d . . .
H94 H -0.5401 0.7108 -0.3605 0.042 Uiso 1 1 calc R . .
C95 C -0.4207(3) 0.7880(2) -0.2985(2) 0.0334(9) Uani 1 1 d . . .
H95 H -0.4455 0.8326 -0.3000 0.040 Uiso 1 1 calc R . .
C96 C -0.3284(3) 0.7952(2) -0.2601(2) 0.0288(8) Uani 1 1 d . . .
H96 H -0.2913 0.8448 -0.2364 0.035 Uiso 1 1 calc R . .
C100 C 0.2342(2) 0.8167(2) -0.3962(2) 0.0250(7) Uani 1 1 d . . .
C101 C 0.3352(3) 0.8545(2) -0.3486(2) 0.0299(8) Uani 1 1 d . . .
H10A H 0.3919 0.8301 -0.3758 0.045 Uiso 1 1 calc R . .
H10B H 0.3309 0.8479 -0.2997 0.045 Uiso 1 1 calc R . .
H10C H 0.3460 0.9094 -0.3403 0.045 Uiso 1 1 calc R . .
C102 C 0.2378(3) 0.8357(2) -0.4692(2) 0.0347(9) Uani 1 1 d . . .
H10D H 0.2954 0.8152 -0.4984 0.052 Uiso 1 1 calc R . .
H10E H 0.2456 0.8915 -0.4557 0.052 Uiso 1 1 calc R . .
H10F H 0.1746 0.8125 -0.4996 0.052 Uiso 1 1 calc R . .
C103 C 0.2269(3) 0.7285(2) -0.4175(2) 0.0314(8) Uani 1 1 d . . .
H10G H 0.1657 0.7033 -0.4496 0.047 Uiso 1 1 calc R . .
H10H H 0.2237 0.7165 -0.3714 0.047 Uiso 1 1 calc R . .
H10I H 0.2869 0.7102 -0.4449 0.047 Uiso 1 1 calc R . .
C104 C -0.3165(3) 0.6869(2) -0.0776(2) 0.0269(8) Uani 1 1 d . . .
C107 C -0.4141(3) 0.7087(2) -0.1048(2) 0.0343(9) Uani 1 1 d . . .
H10J H -0.4712 0.6689 -0.1090 0.051 Uiso 1 1 calc R . .
H10K H -0.4037 0.7131 -0.1543 0.051 Uiso 1 1 calc R . .
H10L H -0.4290 0.7580 -0.0684 0.051 Uiso 1 1 calc R . .
C105 C -0.3278(3) 0.6900(3) 0.0047(2) 0.0376(9) Uani 1 1 d . . .
H10M H -0.3880 0.6553 0.0070 0.056 Uiso 1 1 calc R . .
H10N H -0.3352 0.7425 0.0379 0.056 Uiso 1 1 calc R . .
H10O H -0.2674 0.6743 0.0211 0.056 Uiso 1 1 calc R . .
C106 C -0.3045(3) 0.6037(2) -0.1288(2) 0.0312(8) Uani 1 1 d . . .
H10P H -0.2502 0.5859 -0.1075 0.047 Uiso 1 1 calc R . .
H10Q H -0.2873 0.6022 -0.1795 0.047 Uiso 1 1 calc R . .
H10R H -0.3684 0.5703 -0.1319 0.047 Uiso 1 1 calc R . .
C108 C -0.1889(3) 0.8516(2) -0.0287(2) 0.0304(8) Uani 1 1 d . . .
C111 C -0.1749(4) 0.8653(2) 0.0567(2) 0.0426(10) Uani 1 1 d . . .
H11A H -0.1687 0.9205 0.0862 0.064 Uiso 1 1 calc R . .
H11B H -0.1134 0.8453 0.0650 0.064 Uiso 1 1 calc R . .
H11C H -0.2338 0.8388 0.0725 0.064 Uiso 1 1 calc R . .
C109 C -0.0959(4) 0.8944(2) -0.0529(3) 0.0492(11) Uani 1 1 d . . .
H10S H -0.1054 0.8876 -0.1062 0.074 Uiso 1 1 calc R . .
H10T H -0.0344 0.8735 -0.0460 0.074 Uiso 1 1 calc R . .
H10U H -0.0892 0.9492 -0.0219 0.074 Uiso 1 1 calc R . .
C110 C -0.2841(4) 0.8851(2) -0.0415(3) 0.0512(12) Uani 1 1 d . . .
H11D H -0.2709 0.9412 -0.0204 0.077 Uiso 1 1 calc R . .
H11E H -0.3412 0.8675 -0.0163 0.077 Uiso 1 1 calc R . .
H11F H -0.3007 0.8678 -0.0957 0.077 Uiso 1 1 calc R . .
C112 C 0.1107(3) 0.9519(2) -0.3077(2) 0.0278(8) Uani 1 1 d . . .
C113 C 0.2120(3) 1.0005(2) -0.2676(2) 0.0352(9) Uani 1 1 d . . .
H11A H 0.2001 1.0534 -0.2395 0.053 Uiso 1 1 calc R . .
H11B H 0.2624 1.0000 -0.3056 0.053 Uiso 1 1 calc R . .
H11C H 0.2371 0.9786 -0.2326 0.053 Uiso 1 1 calc R . .
C114 C 0.0818(3) 0.9786(2) -0.3722(2) 0.0383(9) Uani 1 1 d . . .
H11D H 0.0142 0.9531 -0.3938 0.057 Uiso 1 1 calc R . .
H11E H 0.1315 0.9654 -0.4116 0.057 Uiso 1 1 calc R . .
H11F H 0.0814 1.0343 -0.3521 0.057 Uiso 1 1 calc R . .
C115 C 0.0268(3) 0.9662(2) -0.2494(2) 0.0360(9) Uani 1 1 d . . .
H11G H 0.0161 1.0203 -0.2321 0.054 Uiso 1 1 calc R . .
H11H H 0.0475 0.9539 -0.2062 0.054 Uiso 1 1 calc R . .
H11I H -0.0365 0.9337 -0.2730 0.054 Uiso 1 1 calc R . .

loop_
_atom_site_aniso_label
_atom_site_aniso_U_11
_atom_site_aniso_U_22
_atom_site_aniso_U_33
_atom_site_aniso_U_23
_atom_site_aniso_U_13
_atom_site_aniso_U_12
Pd1 0.01584(12) 0.02101(13) 0.02092(13) 0.01070(10) 0.00134(10) 0.00328(9)
Pd2 0.01706(12) 0.02148(13) 0.02283(13) 0.01164(10) 0.00242(10) 0.00529(10)
P1 0.0167(4) 0.0209(4) 0.0260(5) 0.0124(4) 0.0013(3) 0.0036(3)
P2 0.0178(4) 0.0235(4) 0.0214(4) 0.0109(4) -0.0004(3) 0.0004(3)
O1 0.0215(11) 0.0253(12) 0.0263(13) 0.0151(10) 0.0018(10) 0.0055(9)
C1 0.0175(15) 0.0198(16) 0.0212(17) 0.0089(13) 0.0066(13) 0.0047(12)
C2 0.0179(15) 0.0204(16) 0.0227(17) 0.0084(14) 0.0048(13) 0.0042(13)
C3 0.0193(16) 0.0261(17) 0.0215(17) 0.0089(14) 0.0050(13) 0.0067(13)
C4 0.0249(17) 0.0204(17) 0.0298(19) 0.0100(15) 0.0036(15) -0.0017(14)
C5 0.0218(17) 0.0265(18) 0.0269(19) 0.0052(15) -0.0004(14) -0.0018(14)
C6 0.0186(16) 0.0293(18) 0.0200(17) 0.0082(14) 0.0011(13) 0.0060(13)
O2 0.0251(12) 0.0262(12) 0.0313(13) 0.0179(11) -0.0034(10) -0.0036(10)
C7 0.041(2) 0.039(2) 0.041(2) 0.0285(19) -0.0056(18) -0.0072(18)
C8 0.0214(16) 0.0225(16) 0.0212(17) 0.0097(14) 0.0008(13) 0.0026(13)
O3 0.0197(11) 0.0222(11) 0.0214(12) 0.0086(10) -0.0024(9) 0.0041(9)
C11 0.0143(15) 0.0278(17) 0.0260(18) 0.0151(15) 0.0079(13) 0.0065(13)
C12 0.0241(17) 0.0298(18) 0.0284(19) 0.0166(16) 0.0049(14) 0.0077(14)
C13 0.0322(19) 0.0225(17) 0.035(2) 0.0140(16) 0.0039(16) 0.0036(15)
C14 0.0275(18) 0.0279(19) 0.0280(19) 0.0071(15) 0.0020(15) 0.0016(15)
C15 0.0165(16) 0.0328(19) 0.0224(18) 0.0124(15) 0.0020(13) 0.0037(14)
C16 0.0156(15) 0.0245(17) 0.0241(17) 0.0119(14) 0.0044(13) 0.0045(13)
O4 0.0261(13) 0.0380(14) 0.0247(13) 0.0157(11) -0.0029(10) 0.0022(11)
C17 0.071(3) 0.049(3) 0.043(3) 0.022(2) -0.032(2) -0.020(2)
C18 0.0165(15) 0.0280(17) 0.0260(18) 0.0152(15) 0.0046(13) 0.0043(13)
C21 0.0182(16) 0.0285(18) 0.0199(17) 0.0115(14) -0.0027(13) 0.0019(13)
C22 0.0287(18) 0.0254(17) 0.0246(18) 0.0143(15) 0.0038(14) 0.0027(14)
C23 0.0221(18) 0.043(2) 0.031(2) 0.0197(18) 0.0032(15) -0.0025(16)
C24 0.0190(17) 0.055(2) 0.028(2) 0.0185(18) 0.0047(15) 0.0082(17)
C25 0.0291(19) 0.041(2) 0.028(2) 0.0094(17) 0.0026(16) 0.0100(16)
C26 0.0229(17) 0.0313(19) 0.0277(19) 0.0103(16) -0.0004(15) 0.0023(15)
C31 0.0228(17) 0.0280(18) 0.0271(18) 0.0159(15) 0.0029(14) 0.0088(14)
C32 0.032(2) 0.031(2) 0.034(2) 0.0101(17) 0.0045(16) 0.0044(16)
C33 0.047(2) 0.036(2) 0.034(2) 0.0077(18) 0.0106(18) 0.0145(18)
C34 0.036(2) 0.052(2) 0.035(2) 0.024(2) 0.0130(17) 0.0210(19)
C35 0.0225(18) 0.052(2) 0.036(2) 0.024(2) 0.0057(16) 0.0052(17)
C36 0.0262(18) 0.040(2) 0.0257(19) 0.0142(16) 0.0029(15) 0.0045(16)
C41 0.0223(17) 0.038(2) 0.037(2) 0.0238(18) 0.0039(15) 0.0112(15)
C42 0.0291(19) 0.0325(19) 0.0228(18) 0.0082(15) 0.0010(15) -0.0082(15)
C43 0.0238(18) 0.054(2) 0.036(2) 0.0277(19) 0.0066(16) 0.0149(17)
C44 0.035(2) 0.032(2) 0.055(3) 0.0205(19) 0.0093(19) 0.0119(17)
C45 0.035(2) 0.064(3) 0.043(2) 0.037(2) 0.0088(18) 0.019(2)
C46 0.054(3) 0.0223(19) 0.038(2) 0.0060(17) 0.0068(19) -0.0031(17)
C47 0.045(2) 0.040(2) 0.025(2) 0.0039(17) 0.0013(18) -0.0123(19)
C48 0.029(2) 0.042(2) 0.037(2) 0.0106(18) 0.0003(17) -0.0114(17)
C51 0.0171(16) 0.0320(19) 0.0313(19) 0.0165(16) 0.0009(14) 0.0041(14)
C52 0.0328(19) 0.0200(17) 0.038(2) 0.0143(16) -0.0027(16) -0.0004(15)
C53 0.0213(17) 0.044(2) 0.042(2) 0.0244(19) 0.0043(16) 0.0115(16)
C54 0.0170(17) 0.064(3) 0.037(2) 0.031(2) -0.0017(16) 0.0031(17)
C55 0.0172(17) 0.038(2) 0.038(2) 0.0134(17) 0.0025(15) 0.0015(15)
C58 0.056(3) 0.034(2) 0.051(3) 0.026(2) -0.003(2) -0.014(2)
C56 0.055(3) 0.022(2) 0.061(3) 0.0104(19) -0.002(2) 0.0098(18)
C57 0.039(2) 0.031(2) 0.048(3) 0.0113(19) -0.0108(19) -0.0073(17)
Pd3 0.01584(12) 0.02151(13) 0.02293(13) 0.01096(10) 0.00090(10) 0.00248(9)
Pd4 0.01521(12) 0.02375(13) 0.02119(13) 0.01080(10) 0.00131(10) 0.00402(10)
P3 0.0179(4) 0.0199(4) 0.0239(4) 0.0105(3) 0.0007(3) 0.0024(3)
P4 0.0168(4) 0.0234(4) 0.0208(4) 0.0093(3) 0.0010(3) 0.0046(3)
O5 0.0159(11) 0.0237(12) 0.0279(13) 0.0133(10) 0.0025(9) 0.0034(9)
C61 0.0164(15) 0.0258(17) 0.0241(18) 0.0115(14) -0.0029(13) 0.0040(13)
C62 0.0177(16) 0.0326(19) 0.0258(18) 0.0109(15) 0.0013(14) 0.0036(14)
C63 0.0238(18) 0.0279(19) 0.032(2) 0.0041(16) 0.0011(15) 0.0061(14)
C64 0.0255(18) 0.0231(18) 0.040(2) 0.0114(16) -0.0028(16) 0.0048(14)
C65 0.0186(16) 0.0276(18) 0.0305(19) 0.0133(15) -0.0016(14) 0.0017(14)
C66 0.0146(15) 0.0272(17) 0.0262(18) 0.0110(15) -0.0002(13) 0.0055(13)
O6 0.0332(14) 0.0250(12) 0.0352(14) 0.0169(11) 0.0041(11) 0.0051(10)
C67 0.044(2) 0.030(2) 0.050(3) 0.0242(19) 0.0019(19) 0.0029(17)
C68 0.0182(16) 0.0247(17) 0.0245(18) 0.0122(14) -0.0019(13) 0.0026(13)
O7 0.0156(11) 0.0277(12) 0.0218(12) 0.0097(10) 0.0024(9) 0.0019(9)
C72 0.0184(16) 0.0311(19) 0.0293(19) 0.0167(16) -0.0026(14) -0.0005(14)
C71 0.0144(15) 0.0291(18) 0.0204(17) 0.0084(14) -0.0004(13) 0.0040(13)
C73 0.0235(17) 0.0253(18) 0.032(2) 0.0112(16) -0.0030(15) -0.0012(14)
C74 0.0229(17) 0.0283(18) 0.0269(19) 0.0039(15) -0.0012(15) 0.0057(14)
C75 0.0168(16) 0.0282(18) 0.0243(18) 0.0116(15) -0.0021(14) 0.0020(13)
C76 0.0181(16) 0.037(2) 0.0257(19) 0.0160(16) -0.0014(14) 0.0027(14)
O8 0.0284(13) 0.0381(14) 0.0201(12) 0.0105(11) 0.0046(10) 0.0030(11)
C77 0.054(3) 0.054(3) 0.042(3) 0.020(2) 0.023(2) 0.015(2)
C78 0.0163(15) 0.0309(18) 0.0263(18) 0.0154(15) 0.0042(13) 0.0064(13)
C81 0.0196(16) 0.0312(18) 0.0231(17) 0.0166(15) 0.0005(14) -0.0001(14)
C82 0.0230(17) 0.0307(19) 0.0291(19) 0.0139(16) 0.0029(15) 0.0049(14)
C83 0.0243(18) 0.034(2) 0.033(2) 0.0186(17) 0.0023(15) 0.0066(15)
C84 0.0205(17) 0.038(2) 0.033(2) 0.0189(17) -0.0041(15) -0.0021(15)
C85 0.032(2) 0.0312(19) 0.029(2) 0.0103(16) -0.0023(16) -0.0043(16)
C86 0.0254(18) 0.0266(18) 0.0262(19) 0.0118(15) 0.0022(14) 0.0029(14)
C91 0.0153(15) 0.0351(19) 0.0215(17) 0.0129(15) 0.0056(13) 0.0072(14)
C92 0.0299(19) 0.0314(19) 0.0248(19) 0.0067(15) 0.0000(15) 0.0081(15)
C93 0.029(2) 0.033(2) 0.032(2) 0.0050(17) -0.0056(16) -0.0008(16)
C94 0.0248(18) 0.055(2) 0.028(2) 0.0155(18) -0.0037(16) 0.0066(17)
C95 0.0295(19) 0.037(2) 0.041(2) 0.0205(18) -0.0040(17) 0.0101(16)
C96 0.0291(19) 0.0274(18) 0.033(2) 0.0149(16) -0.0041(16) 0.0024(15)
C100 0.0185(16) 0.0319(19) 0.0273(19) 0.0138(15) 0.0033(14) 0.0042(14)
C101 0.0203(17) 0.042(2) 0.029(2) 0.0158(17) 0.0001(15) 0.0014(15)
C102 0.0250(19) 0.053(2) 0.032(2) 0.0206(19) 0.0079(16) 0.0116(17)
C103 0.0263(19) 0.033(2) 0.032(2) 0.0061(16) 0.0008(16) 0.0093(15)
C104 0.0193(17) 0.037(2) 0.0287(19) 0.0173(16) 0.0018(14) 0.0040(15)
C107 0.0204(18) 0.052(2) 0.037(2) 0.0236(19) 0.0084(16) 0.0084(16)
C105 0.0272(19) 0.058(3) 0.036(2) 0.028(2) 0.0078(17) 0.0061(18)
C106 0.0258(18) 0.032(2) 0.038(2) 0.0174(17) -0.0018(16) -0.0038(15)
C108 0.036(2) 0.0237(18) 0.029(2) 0.0061(15) -0.0005(16) 0.0085(15)
C111 0.057(3) 0.037(2) 0.027(2) 0.0030(17) -0.0038(19) 0.0092(19)
C109 0.065(3) 0.025(2) 0.050(3) 0.0061(19) 0.005(2) -0.0015(19)
C110 0.068(3) 0.035(2) 0.044(3) -0.0001(19) -0.010(2) 0.029(2)
C112 0.0307(19) 0.0255(18) 0.032(2) 0.0147(16) 0.0049(15) 0.0063(15)
C113 0.044(2) 0.0235(18) 0.038(2) 0.0122(17) -0.0008(18) -0.0020(16)
C114 0.053(3) 0.027(2) 0.040(2) 0.0177(18) -0.0006(19) 0.0098(18)
C115 0.041(2) 0.030(2) 0.038(2) 0.0104(17) 0.0068(18) 0.0120(17)

loop_
_geom_bond_atom_site_label_1
_geom_bond_atom_site_label_2
_geom_bond_distance
_geom_bond_site_symmetry_2
_geom_bond_publ_flag
Pd1 C21 1.954(3) . ?
Pd1 O3 2.097(2) . ?
Pd1 O1 2.119(2) . ?
Pd1 P2 2.2334(8) . ?
Pd1 Pd2 3.1615(4) . ?
Pd2 C31 1.952(3) . ?
Pd2 O1 2.099(2) . ?
Pd2 O3 2.117(2) . ?
Pd2 P1 2.2308(8) . ?
P1 C18 1.821(3) . ?
P1 C52 1.859(3) . ?
P1 C51 1.872(3) . ?
P2 C8 1.836(3) . ?
P2 C41 1.858(3) . ?
P2 C42 1.864(3) . ?
O1 C1 1.340(3) . ?
C1 C6 1.385(4) . ?
C1 C2 1.394(4) . ?
C2 C3 1.395(4) . ?
C2 C8 1.491(4) . ?
C3 O2 1.369(4) . ?
C3 C4 1.370(4) . ?
C4 C5 1.387(5) . ?
C4 H4 0.9300 . ?
C5 C6 1.374(4) . ?
C5 H5 0.9300 . ?
C6 H6 0.9300 . ?
O2 C7 1.418(4) . ?
C7 H7A 0.9600 . ?
C7 H7B 0.9600 . ?
C7 H7C 0.9600 . ?
C8 H8A 0.9700 . ?
C8 H8B 0.9700 . ?
O3 C11 1.322(4) . ?
C11 C12 1.382(4) . ?
C11 C16 1.401(4) . ?
C12 C13 1.362(5) . ?
C12 H12 0.9300 . ?
C13 C14 1.381(5) . ?
C13 H13 0.9300 . ?
C14 C15 1.372(5) . ?
C14 H14 0.9300 . ?
C15 O4 1.370(4) . ?
C15 C16 1.386(5) . ?
C16 C18 1.479(4) . ?
O4 C17 1.405(5) . ?
C17 H17A 0.9600 . ?
C17 H17B 0.9600 . ?
C17 H17C 0.9600 . ?
C18 H18A 0.9700 . ?
C18 H18B 0.9700 . ?
C21 C26 1.369(5) . ?
C21 C22 1.406(4) . ?
C22 C23 1.352(5) . ?
C22 H22 0.9300 . ?
C23 C24 1.351(5) . ?
C23 H23 0.9300 . ?
C24 C25 1.376(5) . ?
C24 H24 0.9300 . ?
C25 C26 1.367(5) . ?
C25 H25 0.9300 . ?
C26 H26 0.9300 . ?
C31 C32 1.367(5) . ?
C31 C36 1.396(5) . ?
C32 C33 1.376(5) . ?
C32 H32 0.9300 . ?
C33 C34 1.372(5) . ?
C33 H33 0.9300 . ?
C34 C35 1.359(6) . ?
C34 H34 0.9300 . ?
C35 C36 1.371(5) . ?
C35 H35 0.9300 . ?
C36 H36 0.9300 . ?
C41 C45 1.517(5) . ?
C41 C44 1.518(5) . ?
C41 C43 1.531(5) . ?
C42 C46 1.520(5) . ?
C42 C48 1.522(5) . ?
C42 C47 1.528(5) . ?
C43 H43A 0.9600 . ?
C43 H43B 0.9600 . ?
C43 H43C 0.9600 . ?
C44 H44A 0.9600 . ?
C44 H44B 0.9600 . ?
C44 H44C 0.9600 . ?
C45 H45A 0.9600 . ?
C45 H45B 0.9600 . ?
C45 H45C 0.9600 . ?
C46 H46A 0.9600 . ?
C46 H46B 0.9600 . ?
C46 H46C 0.9600 . ?
C47 H47A 0.9600 . ?
C47 H47B 0.9600 . ?
C47 H47C 0.9600 . ?
C48 H48A 0.9600 . ?
C48 H48B 0.9600 . ?
C48 H48C 0.9600 . ?
C51 C53 1.501(5) . ?
C51 C55 1.525(5) . ?
C51 C54 1.526(5) . ?
C52 C56 1.504(6) . ?
C52 C58 1.526(5) . ?
C52 C57 1.526(5) . ?
C53 H53A 0.9600 . ?
C53 H53B 0.9600 . ?
C53 H53C 0.9600 . ?
C54 H54A 0.9600 . ?
C54 H54B 0.9600 . ?
C54 H54C 0.9600 . ?
C55 H55A 0.9600 . ?
C55 H55B 0.9600 . ?
C55 H55C 0.9600 . ?
C58 H58A 0.9600 . ?
C58 H58B 0.9600 . ?
C58 H58C 0.9600 . ?
C56 H56A 0.9600 . ?
C56 H56B 0.9600 . ?
C56 H56C 0.9600 . ?
C57 H57A 0.9600 . ?
C57 H57B 0.9600 . ?
C57 H57C 0.9600 . ?
Pd3 C81 1.975(3) . ?
Pd3 O5 2.118(2) . ?
Pd3 O7 2.132(2) . ?
Pd3 P3 2.2358(8) . ?
Pd3 Pd4 3.1450(4) . ?
Pd4 C91 1.969(3) . ?
Pd4 O7 2.073(2) . ?
Pd4 O5 2.146(2) . ?
Pd4 P4 2.2134(9) . ?
P3 C78 1.845(3) . ?
P3 C100 1.856(4) . ?
P3 C112 1.861(4) . ?
P4 C68 1.847(3) . ?
P4 C108 1.855(4) . ?
P4 C104 1.860(3) . ?
O5 C61 1.331(4) . ?
C61 C62 1.367(5) . ?
C61 C66 1.411(4) . ?
C62 C63 1.366(5) . ?
C62 H62 0.9300 . ?
C63 C64 1.384(5) . ?
C63 H63 0.9300 . ?
C64 C65 1.362(5) . ?
C64 H64 0.9300 . ?
C65 O6 1.366(4) . ?
C65 C66 1.387(4) . ?
C66 C68 1.470(5) . ?
O6 C67 1.417(4) . ?
C67 H67A 0.9600 . ?
C67 H67B 0.9600 . ?
C67 H67C 0.9600 . ?
C68 H68A 0.9700 . ?
C68 H68B 0.9700 . ?
O7 C71 1.322(4) . ?
C72 C73 1.358(5) . ?
C72 C71 1.379(4) . ?
C72 H72 0.9300 . ?
C71 C75 1.390(4) . ?
C73 C74 1.381(5) . ?
C73 H73 0.9300 . ?
C74 C76 1.379(5) . ?
C74 H74 0.9300 . ?
C75 C76 1.364(5) . ?
C75 C78 1.490(4) . ?
C76 O8 1.358(4) . ?
O8 C77 1.393(5) . ?
C77 H77A 0.9600 . ?
C77 H77B 0.9600 . ?
C77 H77C 0.9600 . ?
C78 H78A 0.9700 . ?
C78 H78B 0.9700 . ?
C81 C86 1.372(5) . ?
C81 C82 1.379(5) . ?
C82 C83 1.376(5) . ?
C82 H82 0.9300 . ?
C83 C84 1.352(5) . ?
C83 H83 0.9300 . ?
C84 C85 1.365(5) . ?
C84 H84 0.9300 . ?
C85 C86 1.380(5) . ?
C85 H85 0.9300 . ?
C86 H86 0.9300 . ?
C91 C96 1.363(5) . ?
C91 C92 1.381(5) . ?
C92 C93 1.368(5) . ?
C92 H92 0.9300 . ?
C93 C94 1.360(5) . ?
C93 H93 0.9300 . ?
C94 C95 1.371(5) . ?
C94 H94 0.9300 . ?
C95 C96 1.370(5) . ?
C95 H95 0.9300 . ?
C96 H96 0.9300 . ?
C100 C102 1.519(5) . ?
C100 C103 1.520(5) . ?
C100 C101 1.529(4) . ?
C101 H10A 0.9600 . ?
C101 H10B 0.9600 . ?
C101 H10C 0.9600 . ?
C102 H10D 0.9600 . ?
C102 H10E 0.9600 . ?
C102 H10F 0.9600 . ?
C103 H10G 0.9600 . ?
C103 H10H 0.9600 . ?
C103 H10I 0.9600 . ?
C104 C106 1.515(5) . ?
C104 C105 1.518(5) . ?
C104 C107 1.523(5) . ?
C107 H10J 0.9600 . ?
C107 H10K 0.9600 . ?
C107 H10L 0.9600 . ?
C105 H10M 0.9600 . ?
C105 H10N 0.9600 . ?
C105 H10O 0.9600 . ?
C106 H10P 0.9600 . ?
C106 H10Q 0.9600 . ?
C106 H10R 0.9600 . ?
C108 C110 1.509(5) . ?
C108 C109 1.517(5) . ?
C108 C111 1.524(5) . ?
C111 H11A 0.9600 . ?
C111 H11B 0.9600 . ?
C111 H11C 0.9600 . ?
C109 H10S 0.9600 . ?
C109 H10T 0.9600 . ?
C109 H10U 0.9600 . ?
C110 H11D 0.9600 . ?
C110 H11E 0.9600 . ?
C110 H11F 0.9600 . ?
C112 C115 1.513(5) . ?
C112 C114 1.520(5) . ?
C112 C113 1.527(5) . ?
C113 H11A 0.9600 . ?
C113 H11B 0.9600 . ?
C113 H11C 0.9600 . ?
C114 H11D 0.9600 . ?
C114 H11E 0.9600 . ?
C114 H11F 0.9600 . ?
C115 H11G 0.9600 . ?
C115 H11H 0.9600 . ?
C115 H11I 0.9600 . ?
